data_7243721
loop_
_publ_author_name
'G\'al, G. Tam\'as'
'May, N\'ora V.'
'Trif, L\'aszl\'o'
'Mih\'aly, Judith'
'Bombicz, Petra'

_publ_section_title
;
 Solvatomorph and polymorph screening of clopamide drug and its copper(ii)
 complex crystals
;
_journal_issue 42
_journal_name_full CrystEngComm
_journal_page_first 7425
_journal_page_last 7441
_journal_paper_doi 10.1039/D1CE00995H
_journal_volume 23
_journal_year 2021
_chemical_formula_moiety '2(C14 H20 Cl N3 O3 S), O'
_chemical_formula_sum 'C28 H40 Cl2 N6 O7 S2'
_chemical_formula_weight 707.68
_chemical_name_common 'Clopamide hemihydrate'
_chemical_name_systematic
;
4-chloro-N-(2,6-dimethylpiperidin-1-yl)-3-sulfamoylbenzamide hemihydrate
;
_space_group_crystal_system monoclinic
_space_group_IT_number 15
_space_group_name_Hall '-C 2yc'
_space_group_name_H-M_alt 'C 1 2/c 1'
_atom_sites_solution_hydrogens difmap
_atom_sites_solution_primary direct
_atom_sites_solution_secondary direct
_audit_creation_method SHELXL-2014/7
_audit_update_record
;
2021-07-27 deposited with the CCDC.	2021-08-30 downloaded from the CCDC.
;
_cell_angle_alpha 90
_cell_angle_beta 100.965(2)
_cell_angle_gamma 90
_cell_formula_units_Z 4
_cell_length_a 14.5166(8)
_cell_length_b 9.3747(7)
_cell_length_c 24.7064(17)
_cell_measurement_reflns_used 32344
_cell_measurement_temperature 103(2)
_cell_measurement_theta_max 27.60
_cell_measurement_theta_min 3.03
_cell_volume 3300.9(4)
_computing_cell_refinement 'Crystal Clear (Rigaku/MSC, 2005)'
_computing_data_collection 'Crystal Clear (Rigaku/MSC, 2005)'
_computing_data_reduction 'Crystal Clear (Rigaku/MSC, 2005)'
_computing_molecular_graphics 'MERCURY (Macrae et al., 2006)'
_computing_publication_material
;
MERCURY (Macrae et al., 2006); Platon (Spek,
 2009
;
_computing_structure_refinement 'SHELXL-2014/7 (Sheldrick, 2014)'
_computing_structure_solution 'SHELXS-2014/7 (Sheldrick, 2014)'
_diffrn_ambient_temperature 103(2)
_diffrn_detector_area_resol_mean 10.0000
_diffrn_measured_fraction_theta_full 0.998
_diffrn_measured_fraction_theta_max 0.995
_diffrn_measurement_device_type R-AXIS-RAPID
_diffrn_measurement_method dtprofit.ref
_diffrn_radiation_detector RX
_diffrn_radiation_monochromator Graphite
_diffrn_radiation_type MoK\a
_diffrn_radiation_wavelength 0.71073
_diffrn_reflns_av_R_equivalents 0.0564
_diffrn_reflns_av_unetI/netI 0.0255
_diffrn_reflns_Laue_measured_fraction_full 0.998
_diffrn_reflns_Laue_measured_fraction_max 0.995
_diffrn_reflns_limit_h_max 18
_diffrn_reflns_limit_h_min -18
_diffrn_reflns_limit_k_max 12
_diffrn_reflns_limit_k_min -12
_diffrn_reflns_limit_l_max 32
_diffrn_reflns_limit_l_min -32
_diffrn_reflns_number 45688
_diffrn_reflns_point_group_measured_fraction_full 0.998
_diffrn_reflns_point_group_measured_fraction_max 0.995
_diffrn_reflns_theta_full 25.242
_diffrn_reflns_theta_max 27.485
_diffrn_reflns_theta_min 3.028
_diffrn_source 'NORMAL-focus sealed tube'
_exptl_absorpt_coefficient_mu 0.377
_exptl_absorpt_correction_T_max 0.9450
_exptl_absorpt_correction_T_min 0.8179
_exptl_absorpt_correction_type numerical
_exptl_absorpt_process_details
;
NUMABS; Higashi, 2002
;
_exptl_crystal_colour Colorless
_exptl_crystal_density_diffrn 1.424
_exptl_crystal_density_method 'Not measured'
_exptl_crystal_description Prism
_exptl_crystal_F_000 1488
_exptl_crystal_size_max 0.5
_exptl_crystal_size_mid 0.2
_exptl_crystal_size_min 0.1
_refine_diff_density_max 0.370
_refine_diff_density_min -0.361
_refine_diff_density_rms 0.069
_refine_ls_extinction_method none
_refine_ls_goodness_of_fit_ref 1.049
_refine_ls_hydrogen_treatment constr
_refine_ls_matrix_type full
_refine_ls_number_parameters 210
_refine_ls_number_reflns 3762
_refine_ls_number_restraints 0
_refine_ls_restrained_S_all 1.049
_refine_ls_R_factor_all 0.0508
_refine_ls_R_factor_gt 0.0438
_refine_ls_shift/su_max 0.000
_refine_ls_shift/su_mean 0.000
_refine_ls_structure_factor_coef Fsqd
_refine_ls_weighting_details 'w=1/[\s^2^(Fo^2^)+(0.0495P)^2^+6.3890P] where P=(Fo^2^+2Fc^2^)/3'
_refine_ls_weighting_scheme calc
_refine_ls_wR_factor_gt 0.1063
_refine_ls_wR_factor_ref 0.1109
_reflns_Friedel_coverage 0.000
_reflns_number_gt 3253
_reflns_number_total 3762
_reflns_threshold_expression 'I > 2\s(I)'
_cod_data_source_file d1ce00995h2.cif
_cod_data_source_block shelx_CCDC9
_cod_depositor_comments 'Adding full bibliography for 7243712--7243721.cif.'
_cod_original_sg_symbol_H-M 'C 2/c'
_cod_database_code 7243721
_shelx_shelxl_version_number 2014/7
_shelx_space_group_comment
;
The symmetry employed for this shelxl refinement is uniquely defined
by the following loop, which should always be used as a source of
symmetry information in preference to the above space-group names.
They are only intended as comments.
;
_shelx_estimated_absorpt_t_min 0.834
_shelx_estimated_absorpt_t_max 0.963

loop_
_space_group_symop_operation_xyz
'x, y, z'
'-x, y, -z+1/2'
'x+1/2, y+1/2, z'
'-x+1/2, y+1/2, -z+1/2'
'-x, -y, -z'
'x, -y, z-1/2'
'-x+1/2, -y+1/2, -z'
'x+1/2, -y+1/2, z-1/2'

loop_
_atom_site_label
_atom_site_type_symbol
_atom_site_fract_x
_atom_site_fract_y
_atom_site_fract_z
_atom_site_U_iso_or_equiv
_atom_site_adp_type
_atom_site_occupancy
_atom_site_site_symmetry_order
_atom_site_calc_flag
_atom_site_refinement_flags_posn
_atom_site_refinement_flags_adp
_atom_site_refinement_flags_occupancy
_atom_site_disorder_assembly
_atom_site_disorder_group
Cl1 Cl 0.39923(3) 0.11388(6) 0.47375(2) 0.02921(14) Uani 1 1 d . . . . .
S1 S 0.18411(3) 0.16987(5) 0.40682(2) 0.02011(13) Uani 1 1 d . . . . .
O1 O 0.10132(9) 0.16212(16) 0.36508(5) 0.0266(3) Uani 1 1 d . . . . .
O2 O 0.18540(10) 0.09923(15) 0.45856(5) 0.0253(3) Uani 1 1 d . . . . .
O3 O 0.34411(14) -0.0957(2) 0.20910(7) 0.0597(6) Uani 1 1 d . . . . .
N1 N 0.20822(12) 0.33446(17) 0.41977(6) 0.0229(3) Uani 1 1 d . . . . .
H2N1 H 0.2146 0.3865 0.3930 0.028 Uiso 1 1 d R U . . .
H1N1 H 0.2457 0.3485 0.4508 0.028 Uiso 1 1 d R U . . .
N8 N 0.23919(13) 0.0838(2) 0.20208(6) 0.0307(4) Uani 1 1 d . . . . .
H8 H 0.2156 0.1499 0.2193 0.037 Uiso 1 1 d R U . . .
N9 N 0.20970(11) 0.07117(18) 0.14434(6) 0.0211(3) Uani 1 1 d . . . . .
C1 C 0.25469(13) 0.0717(2) 0.31928(7) 0.0224(4) Uani 1 1 d . . . . .
H1 H 0.1929 0.0881 0.2993 0.027 Uiso 1 1 calc R U . . .
C2 C 0.27573(13) 0.0982(2) 0.37578(7) 0.0199(4) Uani 1 1 d . . . . .
C3 C 0.36686(14) 0.0731(2) 0.40457(7) 0.0220(4) Uani 1 1 d . . . . .
C4 C 0.43507(14) 0.0191(2) 0.37747(8) 0.0258(4) Uani 1 1 d . . . . .
H4 H 0.4964 0.0001 0.3975 0.031 Uiso 1 1 calc R U . . .
C5 C 0.41343(15) -0.0070(2) 0.32131(8) 0.0285(4) Uani 1 1 d . . . . .
H5 H 0.4599 -0.0442 0.3028 0.034 Uiso 1 1 calc R U . . .
C6 C 0.32353(15) 0.0212(2) 0.29185(7) 0.0265(4) Uani 1 1 d . . . . .
C7 C 0.30287(15) -0.0048(2) 0.23051(8) 0.0307(5) Uani 1 1 d . . . . .
C10 C 0.23465(14) 0.2064(2) 0.11928(8) 0.0257(4) Uani 1 1 d . . . . .
H10 H 0.2027 0.2871 0.1346 0.031 Uiso 1 1 calc R U . . .
C11 C 0.1999(2) 0.2006(3) 0.05732(9) 0.0490(7) Uani 1 1 d . . . . .
H11A H 0.2134 0.2928 0.0409 0.059 Uiso 1 1 calc R U . . .
H11B H 0.2344 0.1251 0.0415 0.059 Uiso 1 1 calc R U . . .
C12 C 0.0963(2) 0.1708(3) 0.04226(11) 0.0681(11) Uani 1 1 d . . . . .
H12A H 0.0780 0.1581 0.0019 0.082 Uiso 1 1 calc R U . . .
H12B H 0.0608 0.2530 0.0530 0.082 Uiso 1 1 calc R U . . .
C13 C 0.07210(18) 0.0384(3) 0.07105(13) 0.0607(10) Uani 1 1 d . . . . .
H13A H 0.1010 -0.0454 0.0565 0.073 Uiso 1 1 calc R U . . .
H13B H 0.0032 0.0248 0.0631 0.073 Uiso 1 1 calc R U . . .
C14 C 0.10626(15) 0.0473(3) 0.13294(11) 0.0374(5) Uani 1 1 d . . . . .
H14 H 0.0755 0.1310 0.1473 0.045 Uiso 1 1 calc R U . . .
C15 C 0.0825(2) -0.0857(3) 0.16245(18) 0.0696(11) Uani 1 1 d . . . . .
H15A H 0.0984 -0.0706 0.2024 0.104 Uiso 1 1 calc R U . . .
H15B H 0.1185 -0.1667 0.1524 0.104 Uiso 1 1 calc R U . . .
H15C H 0.0153 -0.1059 0.1517 0.104 Uiso 1 1 calc R U . . .
C16 C 0.34003(18) 0.2310(3) 0.13308(15) 0.0544(8) Uani 1 1 d . . . . .
H16A H 0.3725 0.1481 0.1214 0.082 Uiso 1 1 calc R U . . .
H16B H 0.3597 0.2443 0.1729 0.082 Uiso 1 1 calc R U . . .
H16C H 0.3558 0.3163 0.1138 0.082 Uiso 1 1 calc R U . . .
O7 O 0.0492(3) 0.1824(5) 0.23920(16) 0.0590(11) Uani 0.5 1 d . . P A -1

loop_
_atom_site_aniso_label
_atom_site_aniso_U_11
_atom_site_aniso_U_22
_atom_site_aniso_U_33
_atom_site_aniso_U_23
_atom_site_aniso_U_13
_atom_site_aniso_U_12
Cl1 0.0301(3) 0.0363(3) 0.0192(2) -0.00424(18) -0.00060(17) 0.0010(2)
S1 0.0218(2) 0.0224(2) 0.0170(2) 0.00085(16) 0.00604(16) -0.00328(17)
O1 0.0201(7) 0.0363(8) 0.0233(7) 0.0010(6) 0.0038(5) -0.0050(6)
O2 0.0310(7) 0.0269(8) 0.0196(6) 0.0036(5) 0.0085(5) -0.0044(6)
O3 0.0651(12) 0.0814(15) 0.0266(8) -0.0197(9) -0.0067(8) 0.0501(11)
N1 0.0311(9) 0.0209(8) 0.0180(7) 0.0017(6) 0.0078(6) -0.0028(7)
N8 0.0468(11) 0.0305(10) 0.0156(7) -0.0021(6) 0.0081(7) 0.0145(8)
N9 0.0220(8) 0.0242(8) 0.0175(7) -0.0026(6) 0.0048(6) 0.0010(6)
C1 0.0262(9) 0.0214(9) 0.0196(8) -0.0002(7) 0.0040(7) -0.0006(7)
C2 0.0240(9) 0.0180(9) 0.0184(8) 0.0004(6) 0.0060(7) -0.0027(7)
C3 0.0289(10) 0.0194(9) 0.0173(8) 0.0003(7) 0.0034(7) -0.0054(7)
C4 0.0253(10) 0.0257(10) 0.0267(9) 0.0024(7) 0.0060(7) -0.0007(8)
C5 0.0326(11) 0.0299(11) 0.0249(9) 0.0014(8) 0.0104(8) 0.0042(8)
C6 0.0358(11) 0.0251(10) 0.0188(8) -0.0007(7) 0.0060(7) 0.0046(8)
C7 0.0358(11) 0.0352(12) 0.0217(9) -0.0036(8) 0.0065(8) 0.0093(9)
C10 0.0296(10) 0.0241(10) 0.0250(9) 0.0007(7) 0.0093(8) 0.0049(8)
C11 0.089(2) 0.0396(14) 0.0211(10) 0.0045(9) 0.0182(12) 0.0286(14)
C12 0.090(2) 0.061(2) 0.0363(13) -0.0247(13) -0.0322(14) 0.0474(17)
C13 0.0295(13) 0.0570(19) 0.083(2) -0.0455(16) -0.0221(13) 0.0196(12)
C14 0.0202(10) 0.0286(12) 0.0641(15) -0.0149(11) 0.0103(9) 0.0003(9)
C15 0.0441(16) 0.0283(14) 0.149(3) -0.0088(17) 0.0513(19) -0.0057(12)
C16 0.0332(13) 0.0367(15) 0.097(2) 0.0112(14) 0.0218(14) -0.0020(11)
O7 0.072(3) 0.055(3) 0.043(2) -0.0099(18) -0.0064(19) 0.018(2)

loop_
_atom_type_symbol
_atom_type_description
_atom_type_scat_dispersion_real
_atom_type_scat_dispersion_imag
_atom_type_scat_source
C C 0.0033 0.0016 'International Tables Vol C Tables 4.2.6.8 and 6.1.1.4'
H H 0.0000 0.0000 'International Tables Vol C Tables 4.2.6.8 and 6.1.1.4'
Cl Cl 0.1484 0.1585 'International Tables Vol C Tables 4.2.6.8 and 6.1.1.4'
N N 0.0061 0.0033 'International Tables Vol C Tables 4.2.6.8 and 6.1.1.4'
O O 0.0106 0.0060 'International Tables Vol C Tables 4.2.6.8 and 6.1.1.4'
S S 0.1246 0.1234 'International Tables Vol C Tables 4.2.6.8 and 6.1.1.4'

loop_
_geom_angle_atom_site_label_1
_geom_angle_atom_site_label_2
_geom_angle_atom_site_label_3
_geom_angle
_geom_angle_site_symmetry_1
_geom_angle_site_symmetry_3
_geom_angle_publ_flag
O1 S1 O2 119.06(8) . . ?
O1 S1 N1 108.37(9) . . ?
O2 S1 N1 107.53(8) . . ?
O1 S1 C2 105.27(8) . . ?
O2 S1 C2 108.87(8) . . ?
N1 S1 C2 107.20(8) . . ?
S1 N1 H2N1 117.0 . . ?
S1 N1 H1N1 113.7 . . ?
H2N1 N1 H1N1 117.8 . . ?
C7 N8 N9 121.60(16) . . ?
C7 N8 H8 119.2 . . ?
N9 N8 H8 119.2 . . ?
N8 N9 C10 107.35(15) . . ?
N8 N9 C14 107.69(16) . . ?
C10 N9 C14 111.46(16) . . ?
C6 C1 C2 120.49(18) . . ?
C6 C1 H1 119.8 . . ?
C2 C1 H1 119.8 . . ?
C1 C2 C3 119.06(17) . . ?
C1 C2 S1 117.23(14) . . ?
C3 C2 S1 123.66(13) . . ?
C4 C3 C2 120.50(16) . . ?
C4 C3 Cl1 118.17(15) . . ?
C2 C3 Cl1 121.29(14) . . ?
C5 C4 C3 119.98(18) . . ?
C5 C4 H4 120.0 . . ?
C3 C4 H4 120.0 . . ?
C4 C5 C6 120.08(18) . . ?
C4 C5 H5 120.0 . . ?
C6 C5 H5 120.0 . . ?
C1 C6 C5 119.85(17) . . ?
C1 C6 C7 121.34(18) . . ?
C5 C6 C7 118.81(18) . . ?
O3 C7 N8 123.62(19) . . ?
O3 C7 C6 121.94(19) . . ?
N8 C7 C6 114.38(17) . . ?
N9 C10 C11 109.21(18) . . ?
N9 C10 C16 110.53(17) . . ?
C11 C10 C16 111.0(2) . . ?
N9 C10 H10 108.7 . . ?
C11 C10 H10 108.7 . . ?
C16 C10 H10 108.7 . . ?
C12 C11 C10 112.4(2) . . ?
C12 C11 H11A 109.1 . . ?
C10 C11 H11A 109.1 . . ?
C12 C11 H11B 109.1 . . ?
C10 C11 H11B 109.1 . . ?
H11A C11 H11B 107.9 . . ?
C11 C12 C13 110.3(2) . . ?
C11 C12 H12A 109.6 . . ?
C13 C12 H12A 109.6 . . ?
C11 C12 H12B 109.6 . . ?
C13 C12 H12B 109.6 . . ?
H12A C12 H12B 108.1 . . ?
C12 C13 C14 111.7(2) . . ?
C12 C13 H13A 109.3 . . ?
C14 C13 H13A 109.3 . . ?
C12 C13 H13B 109.3 . . ?
C14 C13 H13B 109.3 . . ?
H13A C13 H13B 107.9 . . ?
N9 C14 C15 110.2(2) . . ?
N9 C14 C13 108.8(2) . . ?
C15 C14 C13 112.2(3) . . ?
N9 C14 H14 108.5 . . ?
C15 C14 H14 108.5 . . ?
C13 C14 H14 108.5 . . ?
C14 C15 H15A 109.5 . . ?
C14 C15 H15B 109.5 . . ?
H15A C15 H15B 109.5 . . ?
C14 C15 H15C 109.5 . . ?
H15A C15 H15C 109.5 . . ?
H15B C15 H15C 109.5 . . ?
C10 C16 H16A 109.5 . . ?
C10 C16 H16B 109.5 . . ?
H16A C16 H16B 109.5 . . ?
C10 C16 H16C 109.5 . . ?
H16A C16 H16C 109.5 . . ?
H16B C16 H16C 109.5 . . ?

loop_
_geom_bond_atom_site_label_1
_geom_bond_atom_site_label_2
_geom_bond_distance
_geom_bond_site_symmetry_2
_geom_bond_publ_flag
Cl1 C3 1.7271(18) . ?
S1 O1 1.4289(14) . ?
S1 O2 1.4365(13) . ?
S1 N1 1.6010(17) . ?
S1 C2 1.7880(19) . ?
O3 C7 1.219(3) . ?
N1 H2N1 0.8417 . ?
N1 H1N1 0.8627 . ?
N8 C7 1.338(3) . ?
N8 N9 1.414(2) . ?
N8 H8 0.8600 . ?
N9 C10 1.485(3) . ?
N9 C14 1.491(3) . ?
C1 C6 1.393(3) . ?
C1 C2 1.393(2) . ?
C1 H1 0.9500 . ?
C2 C3 1.398(3) . ?
C3 C4 1.392(3) . ?
C4 C5 1.385(3) . ?
C4 H4 0.9500 . ?
C5 C6 1.393(3) . ?
C5 H5 0.9500 . ?
C6 C7 1.508(3) . ?
C10 C11 1.519(3) . ?
C10 C16 1.520(3) . ?
C10 H10 1.0000 . ?
C11 C12 1.505(5) . ?
C11 H11A 0.9900 . ?
C11 H11B 0.9900 . ?
C12 C13 1.505(5) . ?
C12 H12A 0.9900 . ?
C12 H12B 0.9900 . ?
C13 C14 1.517(4) . ?
C13 H13A 0.9900 . ?
C13 H13B 0.9900 . ?
C14 C15 1.517(4) . ?
C14 H14 1.0000 . ?
C15 H15A 0.9800 . ?
C15 H15B 0.9800 . ?
C15 H15C 0.9800 . ?
C16 H16A 0.9800 . ?
C16 H16B 0.9800 . ?
C16 H16C 0.9800 . ?

loop_
_geom_torsion_atom_site_label_1
_geom_torsion_atom_site_label_2
_geom_torsion_atom_site_label_3
_geom_torsion_atom_site_label_4
_geom_torsion
_geom_torsion_site_symmetry_1
_geom_torsion_site_symmetry_2
_geom_torsion_site_symmetry_3
_geom_torsion_site_symmetry_4
_geom_torsion_publ_flag
C7 N8 N9 C10 -118.9(2) . . . . ?
C7 N8 N9 C14 121.0(2) . . . . ?
C6 C1 C2 C3 -0.2(3) . . . . ?
C6 C1 C2 S1 177.44(15) . . . . ?
O1 S1 C2 C1 9.20(17) . . . . ?
O2 S1 C2 C1 137.91(15) . . . . ?
N1 S1 C2 C1 -106.05(16) . . . . ?
O1 S1 C2 C3 -173.33(16) . . . . ?
O2 S1 C2 C3 -44.61(18) . . . . ?
N1 S1 C2 C3 71.43(17) . . . . ?
C1 C2 C3 C4 -1.6(3) . . . . ?
S1 C2 C3 C4 -178.98(15) . . . . ?
C1 C2 C3 Cl1 176.08(15) . . . . ?
S1 C2 C3 Cl1 -1.4(2) . . . . ?
C2 C3 C4 C5 1.5(3) . . . . ?
Cl1 C3 C4 C5 -176.17(16) . . . . ?
C3 C4 C5 C6 0.2(3) . . . . ?
C2 C1 C6 C5 1.9(3) . . . . ?
C2 C1 C6 C7 -178.49(19) . . . . ?
C4 C5 C6 C1 -1.9(3) . . . . ?
C4 C5 C6 C7 178.5(2) . . . . ?
N9 N8 C7 O3 4.7(4) . . . . ?
N9 N8 C7 C6 -178.07(18) . . . . ?
C1 C6 C7 O3 -150.5(2) . . . . ?
C5 C6 C7 O3 29.1(4) . . . . ?
C1 C6 C7 N8 32.2(3) . . . . ?
C5 C6 C7 N8 -148.1(2) . . . . ?
N8 N9 C10 C11 -177.21(17) . . . . ?
C14 N9 C10 C11 -59.5(2) . . . . ?
N8 N9 C10 C16 60.4(2) . . . . ?
C14 N9 C10 C16 178.05(19) . . . . ?
N9 C10 C11 C12 55.7(2) . . . . ?
C16 C10 C11 C12 177.9(2) . . . . ?
C10 C11 C12 C13 -53.4(3) . . . . ?
C11 C12 C13 C14 54.3(3) . . . . ?
N8 N9 C14 C15 -58.4(2) . . . . ?
C10 N9 C14 C15 -175.9(2) . . . . ?
N8 N9 C14 C13 178.11(19) . . . . ?
C10 N9 C14 C13 60.6(2) . . . . ?
C12 C13 C14 N9 -57.6(3) . . . . ?
C12 C13 C14 C15 -179.9(2) . . . . ?
